data_1508321
loop_
_publ_author_name
'Yang, Peng'
'Li, Pei-Fang'
'Qu, Jin'
'Tang, Liang-Fu'

_publ_section_title
;
 Two concise enantioselective total syntheses of (-)-glabrescol implicate
 alternative biosynthetic pathways starting from squalene.
;
_journal_issue 15
_journal_name_full 'Organic letters'
_journal_page_first 3932
_journal_page_last 3935
_journal_paper_doi 10.1021/ol3016836
_journal_volume 14
_journal_year 2012
_chemical_formula_sum 'C30 H52 O7'
_chemical_formula_weight 524.72
_chemical_name_systematic
; 
 ? 
;
_space_group_IT_number 14
_symmetry_cell_setting monoclinic
_symmetry_space_group_name_Hall '-P 2ybc'
_symmetry_space_group_name_H-M 'P 1 21/c 1'
_atom_sites_solution_hydrogens geom
_atom_sites_solution_primary direct
_atom_sites_solution_secondary difmap
_audit_creation_method SHELXL-97
_cell_angle_alpha 90.00
_cell_angle_beta 94.509(9)
_cell_angle_gamma 90.00
_cell_formula_units_Z 4
_cell_length_a 9.639(4)
_cell_length_b 10.137(4)
_cell_length_c 31.136(13)
_cell_measurement_reflns_used 8816
_cell_measurement_temperature 113(2)
_cell_measurement_theta_max 28.0
_cell_measurement_theta_min 2.0
_cell_volume 3033(2)
_computing_cell_refinement CrystalClear
_computing_data_collection CrystalClear
_computing_data_reduction CrystalClear
_computing_molecular_graphics 'Bruker SHELXTL'
_computing_publication_material 'CrystalStructure 3.8'
_computing_structure_refinement 'SHELXL-97 (Sheldrick, 1997)'
_computing_structure_solution 'SHELXS-97 (Sheldrick, 1990)'
_diffrn_ambient_temperature 113(2)
_diffrn_detector_area_resol_mean 14.22
_diffrn_measured_fraction_theta_full 0.992
_diffrn_measured_fraction_theta_max 0.992
_diffrn_measurement_device_type 'Rigaku Saturn724 CCD'
_diffrn_measurement_method '\w and \f scans'
_diffrn_radiation_monochromator multilayer
_diffrn_radiation_source 'rotating anode'
_diffrn_radiation_type MoK\a
_diffrn_radiation_wavelength 0.71073
_diffrn_reflns_av_R_equivalents 0.0706
_diffrn_reflns_av_sigmaI/netI 0.0752
_diffrn_reflns_limit_h_max 12
_diffrn_reflns_limit_h_min -12
_diffrn_reflns_limit_k_max 13
_diffrn_reflns_limit_k_min -13
_diffrn_reflns_limit_l_max 40
_diffrn_reflns_limit_l_min -40
_diffrn_reflns_number 30170
_diffrn_reflns_theta_full 27.92
_diffrn_reflns_theta_max 27.92
_diffrn_reflns_theta_min 2.11
_diffrn_standards_decay_% 0
_diffrn_standards_interval_count 0
_diffrn_standards_interval_time 0
_diffrn_standards_number 0
_exptl_absorpt_coefficient_mu 0.080
_exptl_absorpt_correction_T_max 0.9905
_exptl_absorpt_correction_T_min 0.9811
_exptl_absorpt_correction_type multi-scan
_exptl_absorpt_process_details CrystalClear
_exptl_crystal_colour Colorless
_exptl_crystal_density_diffrn 1.149
_exptl_crystal_density_method 'not measured'
_exptl_crystal_description Prism
_exptl_crystal_F_000 1152
_exptl_crystal_size_max 0.24
_exptl_crystal_size_mid 0.20
_exptl_crystal_size_min 0.12
_refine_diff_density_max 0.216
_refine_diff_density_min -0.270
_refine_diff_density_rms 0.055
_refine_ls_extinction_method none
_refine_ls_goodness_of_fit_ref 1.018
_refine_ls_hydrogen_treatment constr
_refine_ls_matrix_type full
_refine_ls_number_parameters 344
_refine_ls_number_reflns 7213
_refine_ls_number_restraints 0
_refine_ls_restrained_S_all 1.018
_refine_ls_R_factor_all 0.0769
_refine_ls_R_factor_gt 0.0483
_refine_ls_shift/su_max 0.003
_refine_ls_shift/su_mean 0.000
_refine_ls_structure_factor_coef Fsqd
_refine_ls_weighting_details 'calc w=1/[\s^2^(Fo^2^)+(0.0300P)^2^+0.0000P] where P=(Fo^2^+2Fc^2^)/3'
_refine_ls_weighting_scheme calc
_refine_ls_wR_factor_gt 0.0907
_refine_ls_wR_factor_ref 0.1019
_reflns_number_gt 4718
_reflns_number_total 7213
_reflns_threshold_expression >2sigma(I)
_cod_data_source_file ol3016836_si_002.cif
_cod_data_source_block shelx
_cod_depositor_comments
;
The following automatic conversions were performed:

'_symmetry_cell_setting' value 'Monoclinic' changed to 'monoclinic'
according to /home/saulius/struct/CIF-dictionaries/cif_core.dic
dictionary named 'cif_core.dic' version 2.4.2 from 2011-04-26.

Automatic conversion script
Id: cif_fix_values 1891 2012-01-12 08:04:46Z andrius 
;
_cod_original_sg_symbol_H-M P2(1)/c
_cod_database_code 1508321

loop_
_symmetry_equiv_pos_as_xyz
'x, y, z'
'-x, y+1/2, -z+1/2'
'-x, -y, -z'
'x, -y-1/2, z-1/2'

loop_
_atom_site_label
_atom_site_type_symbol
_atom_site_fract_x
_atom_site_fract_y
_atom_site_fract_z
_atom_site_U_iso_or_equiv
_atom_site_adp_type
_atom_site_occupancy
_atom_site_symmetry_multiplicity
_atom_site_calc_flag
_atom_site_refinement_flags
O1 O 0.38331(10) 0.29634(10) 0.06329(3) 0.0335(3) Uani 1 1 d .
H1 H 0.3550 0.3302 0.0856 0.050 Uiso 1 1 calc R
O2 O 0.10965(10) 0.40722(10) 0.07233(3) 0.0302(3) Uani 1 1 d .
O3 O 0.32210(9) 0.44493(9) 0.13640(3) 0.0249(2) Uani 1 1 d .
O4 O 0.47095(9) 0.68508(9) 0.14227(3) 0.0252(2) Uani 1 1 d .
O5 O 0.64565(9) 1.00155(9) 0.13772(3) 0.0268(2) Uani 1 1 d .
O6 O 0.83975(10) 1.19913(9) 0.12982(3) 0.0269(2) Uani 1 1 d .
O7 O 0.85235(10) 1.05163(10) 0.20963(3) 0.0325(3) Uani 1 1 d .
H7 H 0.7848 1.0549 0.1909 0.049 Uiso 1 1 calc R
C1 C 0.19162(17) 0.18935(16) 0.02292(5) 0.0400(4) Uani 1 1 d .
H1A H 0.2510 0.1143 0.0168 0.060 Uiso 1 1 calc R
H1B H 0.1198 0.2009 -0.0009 0.060 Uiso 1 1 calc R
H1C H 0.1473 0.1728 0.0497 0.060 Uiso 1 1 calc R
C2 C 0.28022(15) 0.31443(15) 0.02789(5) 0.0287(3) Uani 1 1 d .
C3 C 0.36001(17) 0.33685(16) -0.01206(5) 0.0397(4) Uani 1 1 d .
H3A H 0.4086 0.4217 -0.0095 0.060 Uiso 1 1 calc R
H3B H 0.2946 0.3374 -0.0378 0.060 Uiso 1 1 calc R
H3C H 0.4279 0.2658 -0.0144 0.060 Uiso 1 1 calc R
C4 C 0.18891(15) 0.43429(15) 0.03567(4) 0.0295(4) Uani 1 1 d .
H4 H 0.1226 0.4478 0.0097 0.035 Uiso 1 1 calc R
C5 C 0.26532(15) 0.56356(14) 0.04592(5) 0.0307(4) Uani 1 1 d .
H5A H 0.2749 0.6157 0.0194 0.037 Uiso 1 1 calc R
H5B H 0.3589 0.5473 0.0604 0.037 Uiso 1 1 calc R
C6 C 0.17139(15) 0.63391(15) 0.07607(5) 0.0316(4) Uani 1 1 d .
H6A H 0.0996 0.6870 0.0595 0.038 Uiso 1 1 calc R
H6B H 0.2266 0.6926 0.0963 0.038 Uiso 1 1 calc R
C7 C 0.10442(15) 0.52230(14) 0.10042(5) 0.0277(3) Uani 1 1 d .
C8 C -0.04823(15) 0.54809(17) 0.10754(5) 0.0412(4) Uani 1 1 d .
H8A H -0.1012 0.5603 0.0796 0.062 Uiso 1 1 calc R
H8B H -0.0555 0.6278 0.1250 0.062 Uiso 1 1 calc R
H8C H -0.0860 0.4727 0.1225 0.062 Uiso 1 1 calc R
C9 C 0.18153(14) 0.48382(14) 0.14347(4) 0.0256(3) Uani 1 1 d .
H9 H 0.1330 0.4060 0.1552 0.031 Uiso 1 1 calc R
C10 C 0.19675(15) 0.58898(14) 0.17863(5) 0.0300(4) Uani 1 1 d .
H10A H 0.1148 0.5901 0.1959 0.036 Uiso 1 1 calc R
H10B H 0.2090 0.6777 0.1662 0.036 Uiso 1 1 calc R
C11 C 0.32796(15) 0.54498(15) 0.20584(4) 0.0302(4) Uani 1 1 d .
H11A H 0.3041 0.4836 0.2289 0.036 Uiso 1 1 calc R
H11B H 0.3778 0.6219 0.2192 0.036 Uiso 1 1 calc R
C12 C 0.41770(15) 0.47522(13) 0.17381(4) 0.0245(3) Uani 1 1 d .
C13 C 0.48089(16) 0.34563(14) 0.19135(5) 0.0326(4) Uani 1 1 d .
H13A H 0.4062 0.2857 0.1985 0.049 Uiso 1 1 calc R
H13B H 0.5421 0.3634 0.2173 0.049 Uiso 1 1 calc R
H13C H 0.5348 0.3047 0.1695 0.049 Uiso 1 1 calc R
C14 C 0.53099(14) 0.56218(13) 0.15725(4) 0.0247(3) Uani 1 1 d .
H14 H 0.5706 0.5165 0.1325 0.030 Uiso 1 1 calc R
C15 C 0.65177(15) 0.60061(14) 0.19054(5) 0.0300(4) Uani 1 1 d .
H15A H 0.6240 0.5901 0.2203 0.036 Uiso 1 1 calc R
H15B H 0.7348 0.5455 0.1870 0.036 Uiso 1 1 calc R
C16 C 0.68128(15) 0.74556(14) 0.18088(5) 0.0313(4) Uani 1 1 d .
H16A H 0.7799 0.7583 0.1751 0.038 Uiso 1 1 calc R
H16B H 0.6597 0.8027 0.2053 0.038 Uiso 1 1 calc R
C17 C 0.58449(14) 0.77622(13) 0.14063(4) 0.0238(3) Uani 1 1 d .
H17 H 0.6350 0.7559 0.1146 0.029 Uiso 1 1 calc R
C18 C 0.52415(14) 0.91539(14) 0.13589(4) 0.0243(3) Uani 1 1 d .
C19 C 0.43425(15) 0.95244(14) 0.17243(5) 0.0339(4) Uani 1 1 d .
H19A H 0.4899 0.9458 0.2001 0.051 Uiso 1 1 calc R
H19B H 0.3548 0.8921 0.1724 0.051 Uiso 1 1 calc R
H19C H 0.4005 1.0431 0.1683 0.051 Uiso 1 1 calc R
C20 C 0.44830(15) 0.93802(15) 0.09092(5) 0.0320(4) Uani 1 1 d .
H20A H 0.4197 0.8531 0.0773 0.038 Uiso 1 1 calc R
H20B H 0.3648 0.9939 0.0929 0.038 Uiso 1 1 calc R
C21 C 0.55607(15) 1.00796(14) 0.06532(4) 0.0282(4) Uani 1 1 d .
H21A H 0.6158 0.9438 0.0515 0.034 Uiso 1 1 calc R
H21B H 0.5108 1.0667 0.0430 0.034 Uiso 1 1 calc R
C22 C 0.63899(14) 1.08662(13) 0.10021(4) 0.0240(3) Uani 1 1 d .
H22 H 0.5848 1.1674 0.1066 0.029 Uiso 1 1 calc R
C23 C 0.78606(15) 1.12805(14) 0.09160(4) 0.0259(3) Uani 1 1 d .
C24 C 0.77880(17) 1.22343(15) 0.05327(5) 0.0377(4) Uani 1 1 d .
H24A H 0.7089 1.2916 0.0574 0.057 Uiso 1 1 calc R
H24B H 0.7530 1.1747 0.0267 0.057 Uiso 1 1 calc R
H24C H 0.8699 1.2650 0.0513 0.057 Uiso 1 1 calc R
C25 C 0.88856(15) 1.01356(15) 0.08645(5) 0.0320(4) Uani 1 1 d .
H25A H 0.8375 0.9298 0.0808 0.038 Uiso 1 1 calc R
H25B H 0.9466 1.0310 0.0622 0.038 Uiso 1 1 calc R
C26 C 0.97870(15) 1.00549(14) 0.12866(5) 0.0314(4) Uani 1 1 d .
H26A H 1.0765 0.9857 0.1234 0.038 Uiso 1 1 calc R
H26B H 0.9441 0.9362 0.1475 0.038 Uiso 1 1 calc R
C27 C 0.96664(14) 1.14233(14) 0.14904(4) 0.0249(3) Uani 1 1 d .
H27 H 1.0471 1.1979 0.1417 0.030 Uiso 1 1 calc R
C28 C 0.95913(14) 1.14185(14) 0.19821(4) 0.0260(3) Uani 1 1 d .
C29 C 1.09499(15) 1.09105(16) 0.22047(5) 0.0368(4) Uani 1 1 d .
H29A H 1.0872 1.0876 0.2516 0.055 Uiso 1 1 calc R
H29B H 1.1711 1.1505 0.2143 0.055 Uiso 1 1 calc R
H29C H 1.1141 1.0024 0.2098 0.055 Uiso 1 1 calc R
C30 C 0.92593(17) 1.27859(15) 0.21504(5) 0.0362(4) Uani 1 1 d .
H30A H 0.8392 1.3107 0.2001 0.054 Uiso 1 1 calc R
H30B H 1.0019 1.3393 0.2098 0.054 Uiso 1 1 calc R
H30C H 0.9154 1.2737 0.2460 0.054 Uiso 1 1 calc R

loop_
_atom_site_aniso_label
_atom_site_aniso_U_11
_atom_site_aniso_U_22
_atom_site_aniso_U_33
_atom_site_aniso_U_23
_atom_site_aniso_U_13
_atom_site_aniso_U_12
O1 0.0320(6) 0.0394(6) 0.0280(6) -0.0082(5) -0.0049(5) 0.0093(5)
O2 0.0261(6) 0.0358(6) 0.0292(6) -0.0105(5) 0.0055(5) -0.0045(5)
O3 0.0256(6) 0.0265(5) 0.0226(5) -0.0042(4) 0.0011(4) -0.0016(4)
O4 0.0256(6) 0.0210(5) 0.0284(5) 0.0037(4) -0.0023(4) -0.0041(4)
O5 0.0300(6) 0.0268(6) 0.0230(5) 0.0066(4) -0.0019(4) -0.0089(4)
O6 0.0324(6) 0.0234(5) 0.0241(5) -0.0003(4) -0.0033(4) -0.0018(4)
O7 0.0305(6) 0.0384(6) 0.0280(6) 0.0091(5) -0.0007(5) -0.0120(5)
C1 0.0359(10) 0.0434(10) 0.0406(10) -0.0130(8) 0.0029(8) -0.0008(8)
C2 0.0263(8) 0.0359(9) 0.0233(7) -0.0038(7) -0.0029(6) 0.0020(7)
C3 0.0412(10) 0.0470(10) 0.0319(9) -0.0056(8) 0.0087(8) 0.0050(8)
C4 0.0274(8) 0.0400(9) 0.0206(7) 0.0011(7) 0.0000(6) 0.0063(7)
C5 0.0361(9) 0.0319(9) 0.0248(8) 0.0065(7) 0.0068(7) 0.0046(7)
C6 0.0351(9) 0.0308(9) 0.0289(8) 0.0032(7) 0.0020(7) 0.0063(7)
C7 0.0249(8) 0.0291(8) 0.0295(8) -0.0053(7) 0.0045(7) -0.0002(7)
C8 0.0276(9) 0.0507(11) 0.0457(10) -0.0112(9) 0.0047(8) 0.0037(8)
C9 0.0256(8) 0.0252(8) 0.0271(8) -0.0021(6) 0.0099(7) -0.0052(6)
C10 0.0329(9) 0.0299(8) 0.0283(8) -0.0045(7) 0.0094(7) -0.0035(7)
C11 0.0403(10) 0.0296(8) 0.0214(7) -0.0021(7) 0.0065(7) -0.0062(7)
C12 0.0308(8) 0.0231(7) 0.0189(7) -0.0018(6) -0.0019(6) -0.0036(6)
C13 0.0456(10) 0.0254(8) 0.0262(8) 0.0018(7) -0.0023(7) -0.0045(7)
C14 0.0296(8) 0.0219(7) 0.0221(7) 0.0008(6) -0.0011(6) 0.0011(6)
C15 0.0322(9) 0.0268(8) 0.0295(8) 0.0005(7) -0.0065(7) -0.0024(7)
C16 0.0289(9) 0.0266(8) 0.0370(9) 0.0003(7) -0.0060(7) -0.0030(7)
C17 0.0229(8) 0.0239(8) 0.0251(7) 0.0005(6) 0.0046(6) -0.0050(6)
C18 0.0234(8) 0.0235(7) 0.0259(8) 0.0026(6) 0.0011(6) -0.0056(6)
C19 0.0339(9) 0.0275(8) 0.0415(10) -0.0029(7) 0.0098(8) -0.0015(7)
C20 0.0295(9) 0.0308(9) 0.0345(9) 0.0072(7) -0.0057(7) -0.0043(7)
C21 0.0321(9) 0.0267(8) 0.0250(8) 0.0026(7) -0.0021(7) -0.0015(7)
C22 0.0306(9) 0.0210(7) 0.0203(7) 0.0048(6) 0.0020(6) -0.0004(6)
C23 0.0311(9) 0.0255(8) 0.0208(7) 0.0005(6) 0.0003(6) -0.0058(7)
C24 0.0440(10) 0.0399(10) 0.0288(8) 0.0074(7) -0.0005(7) -0.0138(8)
C25 0.0315(9) 0.0341(9) 0.0312(8) -0.0055(7) 0.0064(7) -0.0046(7)
C26 0.0278(9) 0.0313(9) 0.0352(9) -0.0031(7) 0.0029(7) 0.0015(7)
C27 0.0228(8) 0.0256(8) 0.0262(8) 0.0012(6) 0.0010(6) -0.0056(6)
C28 0.0256(8) 0.0275(8) 0.0247(8) 0.0024(6) 0.0011(6) -0.0062(6)
C29 0.0314(9) 0.0458(10) 0.0323(9) 0.0058(8) -0.0033(7) -0.0055(8)
C30 0.0467(11) 0.0349(9) 0.0275(8) -0.0008(7) 0.0057(8) -0.0027(8)

loop_
_atom_type_symbol
_atom_type_description
_atom_type_scat_dispersion_real
_atom_type_scat_dispersion_imag
_atom_type_scat_source
C C 0.0033 0.0016 'International Tables Vol C Tables 4.2.6.8 and 6.1.1.4'
H H 0.0000 0.0000 'International Tables Vol C Tables 4.2.6.8 and 6.1.1.4'
O O 0.0106 0.0060 'International Tables Vol C Tables 4.2.6.8 and 6.1.1.4'

loop_
_geom_angle_atom_site_label_1
_geom_angle_atom_site_label_2
_geom_angle_atom_site_label_3
_geom_angle
C2 O1 H1 109.5
C4 O2 C7 111.44(11)
C9 O3 C12 111.21(10)
C14 O4 C17 106.31(10)
C22 O5 C18 109.89(10)
C27 O6 C23 112.27(10)
C28 O7 H7 109.5
C2 C1 H1A 109.5
C2 C1 H1B 109.5
H1A C1 H1B 109.5
C2 C1 H1C 109.5
H1A C1 H1C 109.5
H1B C1 H1C 109.5
O1 C2 C1 108.59(12)
O1 C2 C3 106.33(12)
C1 C2 C3 110.69(12)
O1 C2 C4 110.57(11)
C1 C2 C4 110.52(12)
C3 C2 C4 110.05(12)
C2 C3 H3A 109.5
C2 C3 H3B 109.5
H3A C3 H3B 109.5
C2 C3 H3C 109.5
H3A C3 H3C 109.5
H3B C3 H3C 109.5
O2 C4 C5 105.91(11)
O2 C4 C2 108.65(11)
C5 C4 C2 116.17(12)
O2 C4 H4 108.6
C5 C4 H4 108.6
C2 C4 H4 108.6
C4 C5 C6 103.26(11)
C4 C5 H5A 111.1
C6 C5 H5A 111.1
C4 C5 H5B 111.1
C6 C5 H5B 111.1
H5A C5 H5B 109.1
C5 C6 C7 104.59(12)
C5 C6 H6A 110.8
C7 C6 H6A 110.8
C5 C6 H6B 110.8
C7 C6 H6B 110.8
H6A C6 H6B 108.9
O2 C7 C8 107.60(12)
O2 C7 C9 106.46(11)
C8 C7 C9 108.88(12)
O2 C7 C6 104.92(11)
C8 C7 C6 113.17(13)
C9 C7 C6 115.27(12)
C7 C8 H8A 109.5
C7 C8 H8B 109.5
H8A C8 H8B 109.5
C7 C8 H8C 109.5
H8A C8 H8C 109.5
H8B C8 H8C 109.5
O3 C9 C10 105.15(11)
O3 C9 C7 109.44(11)
C10 C9 C7 117.55(12)
O3 C9 H9 108.1
C10 C9 H9 108.1
C7 C9 H9 108.1
C9 C10 C11 102.81(12)
C9 C10 H10A 111.2
C11 C10 H10A 111.2
C9 C10 H10B 111.2
C11 C10 H10B 111.2
H10A C10 H10B 109.1
C10 C11 C12 104.87(12)
C10 C11 H11A 110.8
C12 C11 H11A 110.8
C10 C11 H11B 110.8
C12 C11 H11B 110.8
H11A C11 H11B 108.8
O3 C12 C14 106.00(10)
O3 C12 C13 108.22(11)
C14 C12 C13 109.96(12)
O3 C12 C11 105.15(11)
C14 C12 C11 114.00(12)
C13 C12 C11 112.99(12)
C12 C13 H13A 109.5
C12 C13 H13B 109.5
H13A C13 H13B 109.5
C12 C13 H13C 109.5
H13A C13 H13C 109.5
H13B C13 H13C 109.5
O4 C14 C12 109.29(11)
O4 C14 C15 105.19(11)
C12 C14 C15 116.13(12)
O4 C14 H14 108.7
C12 C14 H14 108.7
C15 C14 H14 108.7
C16 C15 C14 104.58(11)
C16 C15 H15A 110.8
C14 C15 H15A 110.8
C16 C15 H15B 110.8
C14 C15 H15B 110.8
H15A C15 H15B 108.9
C15 C16 C17 104.15(11)
C15 C16 H16A 110.9
C17 C16 H16A 110.9
C15 C16 H16B 110.9
C17 C16 H16B 110.9
H16A C16 H16B 108.9
O4 C17 C18 108.17(11)
O4 C17 C16 104.89(11)
C18 C17 C16 117.91(12)
O4 C17 H17 108.5
C18 C17 H17 108.5
C16 C17 H17 108.5
O5 C18 C17 104.51(11)
O5 C18 C19 108.91(11)
C17 C18 C19 112.84(11)
O5 C18 C20 105.54(10)
C17 C18 C20 111.95(12)
C19 C18 C20 112.46(12)
C18 C19 H19A 109.5
C18 C19 H19B 109.5
H19A C19 H19B 109.5
C18 C19 H19C 109.5
H19A C19 H19C 109.5
H19B C19 H19C 109.5
C21 C20 C18 104.38(11)
C21 C20 H20A 110.9
C18 C20 H20A 110.9
C21 C20 H20B 110.9
C18 C20 H20B 110.9
H20A C20 H20B 108.9
C22 C21 C20 102.16(11)
C22 C21 H21A 111.3
C20 C21 H21A 111.3
C22 C21 H21B 111.3
C20 C21 H21B 111.3
H21A C21 H21B 109.2
O5 C22 C23 108.86(11)
O5 C22 C21 104.53(11)
C23 C22 C21 117.56(11)
O5 C22 H22 108.5
C23 C22 H22 108.5
C21 C22 H22 108.5
O6 C23 C22 105.64(10)
O6 C23 C24 108.46(12)
C22 C23 C24 108.96(12)
O6 C23 C25 105.61(11)
C22 C23 C25 115.10(12)
C24 C23 C25 112.61(12)
C23 C24 H24A 109.5
C23 C24 H24B 109.5
H24A C24 H24B 109.5
C23 C24 H24C 109.5
H24A C24 H24C 109.5
H24B C24 H24C 109.5
C26 C25 C23 106.16(11)
C26 C25 H25A 110.5
C23 C25 H25A 110.5
C26 C25 H25B 110.5
C23 C25 H25B 110.5
H25A C25 H25B 108.7
C25 C26 C27 104.62(12)
C25 C26 H26A 110.8
C27 C26 H26A 110.8
C25 C26 H26B 110.8
C27 C26 H26B 110.8
H26A C26 H26B 108.9
O6 C27 C26 106.23(11)
O6 C27 C28 108.07(11)
C26 C27 C28 114.83(12)
O6 C27 H27 109.2
C26 C27 H27 109.2
C28 C27 H27 109.2
O7 C28 C29 106.16(12)
O7 C28 C30 108.58(11)
C29 C28 C30 110.33(13)
O7 C28 C27 109.74(11)
C29 C28 C27 110.37(12)
C30 C28 C27 111.51(12)
C28 C29 H29A 109.5
C28 C29 H29B 109.5
H29A C29 H29B 109.5
C28 C29 H29C 109.5
H29A C29 H29C 109.5
H29B C29 H29C 109.5
C28 C30 H30A 109.5
C28 C30 H30B 109.5
H30A C30 H30B 109.5
C28 C30 H30C 109.5
H30A C30 H30C 109.5
H30B C30 H30C 109.5

loop_
_geom_bond_atom_site_label_1
_geom_bond_atom_site_label_2
_geom_bond_distance
O1 C2 1.4367(17)
O1 H1 0.8400
O2 C4 1.4486(16)
O2 C7 1.4614(17)
O3 C9 1.4446(16)
O3 C12 1.4600(16)
O4 C14 1.4360(16)
O4 C17 1.4362(16)
O5 C22 1.4492(16)
O5 C18 1.4585(16)
O6 C27 1.4390(17)
O6 C23 1.4514(17)
O7 C28 1.4422(16)
O7 H7 0.8400
C1 C2 1.530(2)
C1 H1A 0.9800
C1 H1B 0.9800
C1 H1C 0.9800
C2 C3 1.530(2)
C2 C4 1.531(2)
C3 H3A 0.9800
C3 H3B 0.9800
C3 H3C 0.9800
C4 C5 1.525(2)
C4 H4 1.0000
C5 C6 1.5308(19)
C5 H5A 0.9900
C5 H5B 0.9900
C6 C7 1.533(2)
C6 H6A 0.9900
C6 H6B 0.9900
C7 C8 1.528(2)
C7 C9 1.531(2)
C8 H8A 0.9800
C8 H8B 0.9800
C8 H8C 0.9800
C9 C10 1.5270(19)
C9 H9 1.0000
C10 C11 1.532(2)
C10 H10A 0.9900
C10 H10B 0.9900
C11 C12 1.5422(19)
C11 H11A 0.9900
C11 H11B 0.9900
C12 C14 1.5245(19)
C12 C13 1.5306(19)
C13 H13A 0.9800
C13 H13B 0.9800
C13 H13C 0.9800
C14 C15 1.5468(19)
C14 H14 1.0000
C15 C16 1.5309(19)
C15 H15A 0.9900
C15 H15B 0.9900
C16 C17 1.534(2)
C16 H16A 0.9900
C16 H16B 0.9900
C17 C18 1.5287(19)
C17 H17 1.0000
C18 C19 1.5300(19)
C18 C20 1.545(2)
C19 H19A 0.9800
C19 H19B 0.9800
C19 H19C 0.9800
C20 C21 1.5320(19)
C20 H20A 0.9900
C20 H20B 0.9900
C21 C22 1.5226(19)
C21 H21A 0.9900
C21 H21B 0.9900
C22 C23 1.522(2)
C22 H22 1.0000
C23 C24 1.533(2)
C23 C25 1.541(2)
C24 H24A 0.9800
C24 H24B 0.9800
C24 H24C 0.9800
C25 C26 1.520(2)
C25 H25A 0.9900
C25 H25B 0.9900
C26 C27 1.5336(19)
C26 H26A 0.9900
C26 H26B 0.9900
C27 C28 1.539(2)
C27 H27 1.0000
C28 C29 1.522(2)
C28 C30 1.525(2)
C29 H29A 0.9800
C29 H29B 0.9800
C29 H29C 0.9800
C30 H30A 0.9800
C30 H30B 0.9800
C30 H30C 0.9800

loop_
_geom_hbond_atom_site_label_D
_geom_hbond_atom_site_label_H
_geom_hbond_atom_site_label_A
_geom_hbond_distance_DH
_geom_hbond_distance_HA
_geom_hbond_distance_DA
_geom_hbond_angle_DHA
O1 H1 O3 0.84 2.01 2.8300(16) 165.9
O1 H1 O2 0.84 2.49 2.9014(17) 110.8
O7 H7 O5 0.84 2.12 2.9222(16) 160.3
O7 H7 O6 0.84 2.49 2.8945(16) 110.7

loop_
_geom_torsion_atom_site_label_1
_geom_torsion_atom_site_label_2
_geom_torsion_atom_site_label_3
_geom_torsion_atom_site_label_4
_geom_torsion
C7 O2 C4 C5 12.87(15)
C7 O2 C4 C2 138.34(12)
O1 C2 C4 O2 -65.69(15)
C1 C2 C4 O2 54.57(15)
C3 C2 C4 O2 177.13(12)
O1 C2 C4 C5 53.53(16)
C1 C2 C4 C5 173.80(12)
C3 C2 C4 C5 -63.64(16)
O2 C4 C5 C6 -27.31(14)
C2 C4 C5 C6 -148.01(12)
C4 C5 C6 C7 31.38(15)
C4 O2 C7 C8 127.90(12)
C4 O2 C7 C9 -115.51(12)
C4 O2 C7 C6 7.13(15)
C5 C6 C7 O2 -24.08(15)
C5 C6 C7 C8 -141.10(13)
C5 C6 C7 C9 92.67(14)
C12 O3 C9 C10 22.31(14)
C12 O3 C9 C7 149.43(11)
O2 C7 C9 O3 57.93(13)
C8 C7 C9 O3 173.66(11)
C6 C7 C9 O3 -57.94(15)
O2 C7 C9 C10 177.70(11)
C8 C7 C9 C10 -66.57(16)
C6 C7 C9 C10 61.83(16)
O3 C9 C10 C11 -32.19(13)
C7 C9 C10 C11 -154.19(12)
C9 C10 C11 C12 30.32(13)
C9 O3 C12 C14 -123.88(11)
C9 O3 C12 C13 118.20(12)
C9 O3 C12 C11 -2.81(14)
C10 C11 C12 O3 -17.70(14)
C10 C11 C12 C14 97.97(13)
C10 C11 C12 C13 -135.53(12)
C17 O4 C14 C12 161.55(10)
C17 O4 C14 C15 36.20(13)
O3 C12 C14 O4 65.19(13)
C13 C12 C14 O4 -178.05(11)
C11 C12 C14 O4 -49.98(15)
O3 C12 C14 C15 -176.07(11)
C13 C12 C14 C15 -59.31(15)
C11 C12 C14 C15 68.76(16)
O4 C14 C15 C16 -18.43(14)
C12 C14 C15 C16 -139.39(12)
C14 C15 C16 C17 -4.59(14)
C14 O4 C17 C18 -166.05(11)
C14 O4 C17 C16 -39.39(13)
C15 C16 C17 O4 26.17(14)
C15 C16 C17 C18 146.57(12)
C22 O5 C18 C17 125.93(11)
C22 O5 C18 C19 -113.24(13)
C22 O5 C18 C20 7.71(14)
O4 C17 C18 O5 175.92(10)
C16 C17 C18 O5 57.24(14)
O4 C17 C18 C19 57.75(15)
C16 C17 C18 C19 -60.93(16)
O4 C17 C18 C20 -70.33(13)
C16 C17 C18 C20 170.99(12)
O5 C18 C20 C21 15.68(14)
C17 C18 C20 C21 -97.42(13)
C19 C18 C20 C21 134.30(12)
C18 C20 C21 C22 -31.70(14)
C18 O5 C22 C23 -154.68(11)
C18 O5 C22 C21 -28.26(14)
C20 C21 C22 O5 36.72(14)
C20 C21 C22 C23 157.50(12)
C27 O6 C23 C22 123.14(11)
C27 O6 C23 C24 -120.18(12)
C27 O6 C23 C25 0.76(13)
O5 C22 C23 O6 -60.92(14)
C21 C22 C23 O6 -179.43(11)
O5 C22 C23 C24 -177.27(11)
C21 C22 C23 C24 64.22(16)
O5 C22 C23 C25 55.15(15)
C21 C22 C23 C25 -63.35(16)
O6 C23 C25 C26 13.35(14)
C22 C23 C25 C26 -102.74(14)
C24 C23 C25 C26 131.55(13)
C23 C25 C26 C27 -21.50(15)
C23 O6 C27 C26 -14.43(14)
C23 O6 C27 C28 -138.14(11)
C25 C26 C27 O6 22.03(14)
C25 C26 C27 C28 141.41(12)
O6 C27 C28 O7 67.09(14)
C26 C27 C28 O7 -51.26(16)
O6 C27 C28 C29 -176.25(11)
C26 C27 C28 C29 65.40(16)
O6 C27 C28 C30 -53.26(15)
C26 C27 C28 C30 -171.61(12)

loop_
_cod_related_entry_id
_cod_related_entry_code
_cod_related_entry_database
1 9561824 ChemSpider
